data_4343101
loop_
_publ_author_name
'Puttock, Emma V.'
'Banerjee, Priyabrata'
'Kaspar, Manuel'
'Drennen, Liam'
'Yufit, Dmitry S.'
'Bill, Eckhard'
'Sproules, Stephen'
'Hess, Corinna R.'

_publ_section_title
;
 A Series of [Co(Mabiq)Cl2-n] (n = 0, 1, 2) Compounds and Evidence for the
 Elusive Bimetallic Form.
;
_journal_issue 12
_journal_name_full 'Inorganic chemistry'
_journal_page_first 5864
_journal_page_last 5873
_journal_paper_doi 10.1021/acs.inorgchem.5b00636
_journal_volume 54
_journal_year 2015
_chemical_formula_moiety 'C33 H33 Cl Co N8, 2(C H2 Cl2)'
_chemical_formula_sum 'C35 H37 Cl5 Co N8'
_chemical_formula_weight 805.91
_chemical_name_systematic
;
 ? 
;
_space_group_crystal_system monoclinic
_space_group_IT_number 14
_space_group_name_Hall '-P 2ybc'
_space_group_name_H-M_alt 'P 1 21/c 1'
_symmetry_space_group_name_Hall '-P 2ybc'
_symmetry_space_group_name_H-M 'P 1 21/c 1'
_atom_sites_solution_hydrogens difmap
_atom_sites_solution_primary direct
_atom_sites_solution_secondary difmap
_audit_creation_date 2013-12-12
_audit_creation_method
;
Olex2 1.2-beta
(compiled 2013.12.10 svn.r2850 for OlexSys, GUI svn.r4734)
;
_cell_angle_alpha 90.00
_cell_angle_beta 108.541(2)
_cell_angle_gamma 90.00
_cell_formula_units_Z 4
_cell_length_a 11.6266(8)
_cell_length_b 21.9485(15)
_cell_length_c 15.0135(10)
_cell_measurement_reflns_used 9998
_cell_measurement_temperature 120.0
_cell_measurement_theta_max 30.89
_cell_measurement_theta_min 2.34
_cell_volume 3632.4(4)
_computing_cell_refinement 'APEX2 v.2013.4_1 (Bruker, 2013)'
_computing_data_collection 'APEX2 v.2013.4_1 (Bruker, 2013)'
_computing_data_reduction 'SAINT v8.30C (Bruker, 2013)'
_computing_molecular_graphics 'Olex2 (Dolomanov et al., 2009)'
_computing_publication_material 'Olex2 (Dolomanov et al., 2009)'
_computing_structure_refinement 'XL (Sheldrick, 2008)'
_computing_structure_solution 'XS (Sheldrick, 2008)'
_diffrn_ambient_temperature 120.0
_diffrn_detector 'Bruker PHOTON 100 CMOS'
_diffrn_detector_type 'CMOS sensor'
_diffrn_measured_fraction_theta_full 0.999
_diffrn_measured_fraction_theta_max 0.999
_diffrn_measurement_device 'Bruker D8 Venture'
_diffrn_measurement_device_type D8Venture
_diffrn_measurement_method \w-scan
_diffrn_radiation_monochromator 'focusing mirrors'
_diffrn_radiation_probe x-ray
_diffrn_radiation_type MoK\a
_diffrn_radiation_wavelength 0.71073
_diffrn_reflns_av_R_equivalents 0.0519
_diffrn_reflns_av_unetI/netI 0.0436
_diffrn_reflns_limit_h_max 15
_diffrn_reflns_limit_h_min -15
_diffrn_reflns_limit_k_max 29
_diffrn_reflns_limit_k_min -29
_diffrn_reflns_limit_l_max 20
_diffrn_reflns_limit_l_min -20
_diffrn_reflns_number 50205
_diffrn_reflns_theta_full 28.50
_diffrn_reflns_theta_max 28.50
_diffrn_reflns_theta_min 2.15
_diffrn_source 'fine-focus sealed tube'
_diffrn_standards_number 0
_exptl_absorpt_coefficient_mu 0.879
_exptl_absorpt_correction_T_max 1.0000
_exptl_absorpt_correction_T_min 0.8286
_exptl_absorpt_correction_type multi-scan
_exptl_absorpt_process_details
;
SADABS-2012/1 (Bruker,2012) was used for absorption correction.
wR2(int) was 0.0820 before and 0.0533 after correction.
The Ratio of minimum to maximum transmission is 0.8286.
The \l/2 correction factor is 0.0015.
;
_exptl_crystal_colour 'dull dark red'
_exptl_crystal_colour_lustre dull
_exptl_crystal_colour_modifier dark
_exptl_crystal_colour_primary red
_exptl_crystal_density_diffrn 1.474
_exptl_crystal_density_method 'not measured'
_exptl_crystal_description prism
_exptl_crystal_F_000 1660
_exptl_crystal_size_max 0.364
_exptl_crystal_size_mid 0.145
_exptl_crystal_size_min 0.104
_refine_diff_density_max 0.854
_refine_diff_density_min -1.207
_refine_diff_density_rms 0.104
_refine_ls_extinction_method none
_refine_ls_goodness_of_fit_ref 1.011
_refine_ls_hydrogen_treatment refall
_refine_ls_matrix_type full
_refine_ls_number_parameters 590
_refine_ls_number_reflns 9196
_refine_ls_number_restraints 0
_refine_ls_restrained_S_all 1.011
_refine_ls_R_factor_all 0.0750
_refine_ls_R_factor_gt 0.0501
_refine_ls_shift/su_max 0.002
_refine_ls_shift/su_mean 0.000
_refine_ls_structure_factor_coef Fsqd
_refine_ls_weighting_details 'calc w=1/[\s^2^(Fo^2^)+(0.0800P)^2^+4.2000P] where P=(Fo^2^+2Fc^2^)/3'
_refine_ls_weighting_scheme calc
_refine_ls_wR_factor_gt 0.1288
_refine_ls_wR_factor_ref 0.1434
_reflns_number_gt 6972
_reflns_number_total 9196
_reflns_threshold_expression >2sigma(I)
_cod_data_source_file ic5b00636_si_002.cif
_cod_data_source_block 2_13srv319
_cod_depositor_comments
;
The following automatic conversions were performed:

'_diffrn_radiation_probe' value 'X-ray' changed to 'x-ray' according
to
/usr/data/users/saulius/crontab/automatic-downloads/rss-feeds/ACS/lib/dictionaries/cif_core.dic
dictionary named 'cif_core.dic' version 2.4.2 from 2011-04-26.

Automatic conversion script
Id: cif_fix_values 3271 2015-04-21 07:52:19Z andrius 

 Adding full bibliography for 4343100--4343102.cif.
;
_cod_database_code 4343101

loop_
_space_group_symop_id
_space_group_symop_operation_xyz
1 'x, y, z'
2 '-x, y+1/2, -z+1/2'
3 '-x, -y, -z'
4 'x, -y-1/2, z-1/2'

loop_
_atom_site_label
_atom_site_type_symbol
_atom_site_fract_x
_atom_site_fract_y
_atom_site_fract_z
_atom_site_U_iso_or_equiv
_atom_site_adp_type
_atom_site_occupancy
_atom_site_symmetry_multiplicity
_atom_site_calc_flag
Co1 Co 0.16136(3) 0.637118(15) 0.59263(2) 0.01209(10) Uani 1 1 d
Cl1 Cl 0.24789(6) 0.70044(3) 0.49590(5) 0.02212(15) Uani 1 1 d
N1 N 0.23367(19) 0.56435(9) 0.56364(15) 0.0136(4) Uani 1 1 d
N2 N 0.02389(19) 0.61278(9) 0.48987(14) 0.0135(4) Uani 1 1 d
N3 N 0.07277(19) 0.70200(10) 0.62230(15) 0.0144(4) Uani 1 1 d
N4 N 0.29536(19) 0.65000(9) 0.70198(15) 0.0139(4) Uani 1 1 d
N5 N 0.1881(2) 0.48295(10) 0.45110(15) 0.0160(4) Uani 1 1 d
N6 N -0.0391(2) 0.53324(10) 0.37492(15) 0.0164(4) Uani 1 1 d
N7 N -0.1099(2) 0.69541(10) 0.48989(16) 0.0169(4) Uani 1 1 d
N8 N 0.4279(2) 0.57109(10) 0.67987(15) 0.0161(4) Uani 1 1 d
C1 C 0.1609(2) 0.53213(11) 0.48803(17) 0.0151(5) Uani 1 1 d
C2 C 0.0390(2) 0.55980(11) 0.44620(18) 0.0148(5) Uani 1 1 d
C3 C -0.1483(2) 0.56243(12) 0.33753(18) 0.0166(5) Uani 1 1 d
C4 C -0.2361(3) 0.53702(13) 0.25761(19) 0.0195(5) Uani 1 1 d
C5 C -0.3436(3) 0.56657(14) 0.2175(2) 0.0226(6) Uani 1 1 d
C6 C -0.3687(3) 0.62172(13) 0.2553(2) 0.0219(6) Uani 1 1 d
C7 C -0.2862(2) 0.64658(13) 0.33314(19) 0.0183(5) Uani 1 1 d
C8 C -0.1738(2) 0.61738(12) 0.37527(18) 0.0155(5) Uani 1 1 d
C9 C -0.0825(2) 0.64220(11) 0.45512(18) 0.0146(5) Uani 1 1 d
C10 C -0.0384(2) 0.72104(12) 0.56533(18) 0.0162(5) Uani 1 1 d
C11 C -0.0715(3) 0.78235(12) 0.5969(2) 0.0203(6) Uani 1 1 d
C12 C 0.0088(2) 0.78287(12) 0.70182(19) 0.0187(5) Uani 1 1 d
C13 C 0.1081(2) 0.73896(11) 0.69858(18) 0.0162(5) Uani 1 1 d
C14 C 0.2185(2) 0.73503(12) 0.76817(19) 0.0179(5) Uani 1 1 d
C15 C 0.3072(2) 0.69267(12) 0.76854(18) 0.0158(5) Uani 1 1 d
C16 C 0.4264(2) 0.68776(12) 0.84777(19) 0.0184(5) Uani 1 1 d
C17 C 0.5018(2) 0.64837(13) 0.8004(2) 0.0222(6) Uani 1 1 d
C18 C 0.4033(2) 0.61850(12) 0.72122(18) 0.0159(5) Uani 1 1 d
C19 C 0.3460(2) 0.54310(11) 0.60537(18) 0.0142(5) Uani 1 1 d
C20 C 0.3855(2) 0.48864(11) 0.57083(18) 0.0145(5) Uani 1 1 d
C21 C 0.5033(2) 0.46442(12) 0.61113(19) 0.0174(5) Uani 1 1 d
C22 C 0.5367(3) 0.41357(12) 0.5718(2) 0.0200(5) Uani 1 1 d
C23 C 0.4542(3) 0.38521(12) 0.4933(2) 0.0200(5) Uani 1 1 d
C24 C 0.3389(3) 0.40731(12) 0.45425(19) 0.0190(5) Uani 1 1 d
C25 C 0.3032(2) 0.45999(11) 0.49262(18) 0.0157(5) Uani 1 1 d
C26 C -0.2070(3) 0.79002(17) 0.5791(3) 0.0329(8) Uani 1 1 d
C27 C -0.0291(4) 0.82934(14) 0.5382(2) 0.0309(7) Uani 1 1 d
C28 C -0.0556(3) 0.75397(15) 0.7660(2) 0.0273(6) Uani 1 1 d
C29 C 0.0561(3) 0.84584(14) 0.7407(2) 0.0254(6) Uani 1 1 d
C30 C 0.3991(3) 0.65452(16) 0.9287(2) 0.0283(7) Uani 1 1 d
C31 C 0.4796(3) 0.75025(14) 0.8832(2) 0.0255(6) Uani 1 1 d
C32 C 0.5844(3) 0.60100(17) 0.8645(3) 0.0362(9) Uani 1 1 d
C33 C 0.5744(3) 0.68705(17) 0.7529(3) 0.0329(8) Uani 1 1 d
H4 H -0.215(3) 0.5015(15) 0.232(2) 0.022(8) Uiso 1 1 d
H5 H -0.396(3) 0.5532(16) 0.165(3) 0.031(9) Uiso 1 1 d
H6 H -0.441(3) 0.6412(15) 0.227(2) 0.023(8) Uiso 1 1 d
H7 H -0.299(3) 0.6812(18) 0.361(3) 0.035(10) Uiso 1 1 d
H14 H 0.230(3) 0.7593(15) 0.818(2) 0.022(8) Uiso 1 1 d
H21 H 0.556(3) 0.4830(14) 0.664(2) 0.016(7) Uiso 1 1 d
H22 H 0.608(3) 0.3962(16) 0.596(2) 0.025(9) Uiso 1 1 d
H23 H 0.484(3) 0.3560(17) 0.471(3) 0.031(10) Uiso 1 1 d
H24 H 0.280(3) 0.3877(16) 0.400(2) 0.027(9) Uiso 1 1 d
H26A H -0.248(3) 0.7900(15) 0.513(3) 0.024(8) Uiso 1 1 d
H26B H -0.238(3) 0.7602(17) 0.604(2) 0.027(9) Uiso 1 1 d
H26C H -0.222(4) 0.826(2) 0.602(3) 0.045(11) Uiso 1 1 d
H27A H -0.070(3) 0.8252(17) 0.475(3) 0.036(10) Uiso 1 1 d
H27B H 0.062(4) 0.8273(17) 0.544(3) 0.036(10) Uiso 1 1 d
H27C H -0.050(4) 0.8699(19) 0.555(3) 0.045(11) Uiso 1 1 d
H28A H -0.085(3) 0.7157(17) 0.745(2) 0.028(9) Uiso 1 1 d
H28B H -0.124(3) 0.7795(15) 0.765(2) 0.022(8) Uiso 1 1 d
H28C H -0.002(3) 0.7482(16) 0.826(3) 0.027(9) Uiso 1 1 d
H29A H 0.108(3) 0.8632(13) 0.713(2) 0.011(7) Uiso 1 1 d
H29B H 0.097(3) 0.8447(15) 0.805(2) 0.021(8) Uiso 1 1 d
H29C H -0.013(3) 0.8709(16) 0.729(2) 0.024(8) Uiso 1 1 d
H30A H 0.365(4) 0.617(2) 0.908(3) 0.051(12) Uiso 1 1 d
H30B H 0.464(3) 0.6504(16) 0.978(3) 0.028(9) Uiso 1 1 d
H30C H 0.347(4) 0.6726(19) 0.955(3) 0.045(11) Uiso 1 1 d
H31A H 0.432(3) 0.7692(16) 0.913(2) 0.027(9) Uiso 1 1 d
H31B H 0.478(3) 0.7746(16) 0.830(3) 0.028(9) Uiso 1 1 d
H31C H 0.557(3) 0.7477(16) 0.924(3) 0.032(9) Uiso 1 1 d
H32A H 0.639(4) 0.6169(17) 0.910(3) 0.032(9) Uiso 1 1 d
H32B H 0.624(4) 0.582(2) 0.834(3) 0.048(12) Uiso 1 1 d
H32C H 0.543(4) 0.570(2) 0.900(3) 0.061(14) Uiso 1 1 d
H33A H 0.524(3) 0.7168(15) 0.710(2) 0.022(8) Uiso 1 1 d
H33B H 0.607(4) 0.6606(18) 0.716(3) 0.040(10) Uiso 1 1 d
H33C H 0.639(4) 0.705(2) 0.802(3) 0.055(13) Uiso 1 1 d
Cl2 Cl 0.24316(11) 0.50257(5) -0.02602(7) 0.0537(3) Uani 1 1 d
Cl3 Cl 0.31603(10) 0.58407(6) 0.13513(8) 0.0611(3) Uani 1 1 d
C1S C 0.2038(4) 0.5667(2) 0.0293(3) 0.0435(9) Uani 1 1 d
H1SA H 0.133(4) 0.5560(19) 0.043(3) 0.043(11) Uiso 1 1 d
H1SB H 0.201(5) 0.605(3) -0.013(4) 0.078(16) Uiso 1 1 d
Cl4 Cl 1.06398(9) 0.59925(4) 0.78152(7) 0.0443(2) Uani 1 1 d
Cl5 Cl 0.87384(13) 0.55145(7) 0.84535(12) 0.0839(5) Uani 1 1 d
C2S C 0.9671(3) 0.53639(17) 0.7768(2) 0.0324(7) Uani 1 1 d
H2SA H 1.018(4) 0.499(2) 0.824(3) 0.067(14) Uiso 1 1 d
H2SB H 0.908(5) 0.528(2) 0.717(4) 0.073(15) Uiso 1 1 d

loop_
_atom_site_aniso_label
_atom_site_aniso_U_11
_atom_site_aniso_U_22
_atom_site_aniso_U_33
_atom_site_aniso_U_23
_atom_site_aniso_U_13
_atom_site_aniso_U_12
Co1 0.01248(17) 0.01052(16) 0.01218(17) -0.00095(12) 0.00237(12) 0.00047(12)
Cl1 0.0248(3) 0.0224(3) 0.0204(3) 0.0047(3) 0.0090(3) -0.0028(3)
N1 0.0137(10) 0.0116(10) 0.0146(10) -0.0002(8) 0.0033(8) -0.0009(8)
N2 0.0144(10) 0.0127(10) 0.0125(10) 0.0000(8) 0.0032(8) 0.0007(8)
N3 0.0160(10) 0.0130(10) 0.0137(10) -0.0009(8) 0.0041(8) 0.0007(8)
N4 0.0144(10) 0.0122(10) 0.0146(10) -0.0003(8) 0.0037(8) 0.0005(8)
N5 0.0176(11) 0.0125(10) 0.0184(11) -0.0015(8) 0.0063(9) -0.0008(8)
N6 0.0168(11) 0.0162(10) 0.0156(10) -0.0012(8) 0.0045(9) -0.0028(8)
N7 0.0171(11) 0.0147(10) 0.0179(11) -0.0002(8) 0.0039(9) 0.0007(8)
N8 0.0156(10) 0.0138(10) 0.0167(10) -0.0011(8) 0.0018(9) 0.0002(8)
C1 0.0184(12) 0.0120(11) 0.0142(12) 0.0002(9) 0.0043(10) -0.0017(9)
C2 0.0159(12) 0.0143(12) 0.0149(12) 0.0003(9) 0.0061(10) -0.0003(9)
C3 0.0166(12) 0.0180(12) 0.0145(12) 0.0014(10) 0.0039(10) -0.0025(10)
C4 0.0206(13) 0.0198(13) 0.0178(13) -0.0028(11) 0.0056(11) -0.0025(11)
C5 0.0200(14) 0.0265(15) 0.0181(13) -0.0031(11) 0.0014(11) -0.0051(11)
C6 0.0149(13) 0.0243(14) 0.0231(14) 0.0027(11) 0.0012(11) 0.0003(11)
C7 0.0185(13) 0.0170(13) 0.0182(13) 0.0011(10) 0.0043(10) 0.0005(10)
C8 0.0161(12) 0.0151(12) 0.0159(12) 0.0038(10) 0.0059(10) -0.0015(10)
C9 0.0156(12) 0.0143(12) 0.0148(11) 0.0015(9) 0.0061(10) -0.0002(9)
C10 0.0165(12) 0.0154(12) 0.0171(12) 0.0032(10) 0.0057(10) 0.0038(10)
C11 0.0202(13) 0.0161(12) 0.0215(13) -0.0030(10) 0.0021(11) 0.0042(10)
C12 0.0180(13) 0.0167(12) 0.0201(13) -0.0027(10) 0.0042(11) 0.0047(10)
C13 0.0195(13) 0.0135(11) 0.0166(12) -0.0015(10) 0.0070(10) 0.0014(10)
C14 0.0189(13) 0.0173(12) 0.0156(12) -0.0049(10) 0.0027(10) 0.0024(10)
C15 0.0170(12) 0.0154(12) 0.0144(12) -0.0012(10) 0.0043(10) -0.0014(10)
C16 0.0167(12) 0.0172(12) 0.0176(12) -0.0052(10) 0.0000(10) 0.0021(10)
C17 0.0157(13) 0.0221(14) 0.0248(14) -0.0094(11) 0.0007(11) 0.0016(10)
C18 0.0137(12) 0.0149(12) 0.0177(12) 0.0004(10) 0.0030(10) 0.0001(9)
C19 0.0155(12) 0.0108(11) 0.0167(12) 0.0007(9) 0.0056(10) -0.0010(9)
C20 0.0155(12) 0.0123(11) 0.0168(12) 0.0022(9) 0.0066(10) 0.0005(9)
C21 0.0189(13) 0.0137(12) 0.0201(13) 0.0013(10) 0.0067(11) 0.0006(10)
C22 0.0203(14) 0.0143(12) 0.0269(14) 0.0047(11) 0.0095(11) 0.0035(10)
C23 0.0275(14) 0.0119(12) 0.0236(14) 0.0015(10) 0.0123(12) 0.0049(11)
C24 0.0260(14) 0.0151(12) 0.0176(13) -0.0028(10) 0.0091(11) -0.0008(11)
C25 0.0190(12) 0.0123(11) 0.0167(12) 0.0011(9) 0.0068(10) -0.0005(9)
C26 0.0223(16) 0.0320(18) 0.0370(19) -0.0111(15) -0.0010(14) 0.0115(14)
C27 0.048(2) 0.0174(14) 0.0223(15) 0.0013(12) 0.0040(14) 0.0040(13)
C28 0.0283(16) 0.0277(16) 0.0291(16) -0.0025(13) 0.0137(14) 0.0060(13)
C29 0.0269(15) 0.0203(14) 0.0251(16) -0.0076(12) 0.0028(13) 0.0040(12)
C30 0.0305(17) 0.0334(17) 0.0171(14) 0.0020(13) 0.0023(13) 0.0039(14)
C31 0.0175(14) 0.0234(15) 0.0322(16) -0.0142(13) 0.0029(13) -0.0004(11)
C32 0.0266(17) 0.0349(18) 0.0319(18) -0.0155(15) -0.0120(15) 0.0130(14)
C33 0.0257(16) 0.0363(18) 0.0417(19) -0.0202(16) 0.0181(15) -0.0125(14)
Cl2 0.0731(7) 0.0516(6) 0.0372(5) 0.0099(4) 0.0187(5) 0.0291(5)
Cl3 0.0424(6) 0.0866(9) 0.0477(6) -0.0091(6) 0.0050(5) -0.0141(5)
C1S 0.040(2) 0.053(2) 0.0351(19) -0.0028(18) 0.0077(17) 0.0097(18)
Cl4 0.0451(5) 0.0270(4) 0.0640(6) 0.0133(4) 0.0221(5) 0.0016(4)
Cl5 0.0830(9) 0.0841(9) 0.1195(12) -0.0510(8) 0.0816(9) -0.0333(7)
C2S 0.0300(17) 0.0386(19) 0.0307(17) -0.0059(15) 0.0124(14) -0.0034(14)

loop_
_atom_type_symbol
_atom_type_description
_atom_type_scat_dispersion_real
_atom_type_scat_dispersion_imag
_atom_type_scat_source
C C 0.0033 0.0016 'International Tables Vol C Tables 4.2.6.8 and 6.1.1.4'
H H 0.0000 0.0000 'International Tables Vol C Tables 4.2.6.8 and 6.1.1.4'
Cl Cl 0.1484 0.1585 'International Tables Vol C Tables 4.2.6.8 and 6.1.1.4'
Co Co 0.3494 0.9721 'International Tables Vol C Tables 4.2.6.8 and 6.1.1.4'
N N 0.0061 0.0033 'International Tables Vol C Tables 4.2.6.8 and 6.1.1.4'

loop_
_geom_angle_atom_site_label_1
_geom_angle_atom_site_label_2
_geom_angle_atom_site_label_3
_geom_angle
N1 Co1 Cl1 92.62(7)
N2 Co1 Cl1 94.35(7)
N2 Co1 N1 84.17(9)
N3 Co1 Cl1 93.99(7)
N3 Co1 N1 172.24(9)
N3 Co1 N2 91.28(9)
N4 Co1 Cl1 92.85(7)
N4 Co1 N1 91.26(9)
N4 Co1 N2 171.64(9)
N4 Co1 N3 92.47(9)
C1 N1 Co1 114.58(17)
C19 N1 Co1 128.03(17)
C19 N1 C1 117.3(2)
C2 N2 Co1 114.90(17)
C9 N2 Co1 127.51(17)
C9 N2 C2 117.6(2)
C10 N3 Co1 124.01(17)
C13 N3 Co1 127.40(18)
C13 N3 C10 108.5(2)
C15 N4 Co1 127.63(18)
C15 N4 C18 108.8(2)
C18 N4 Co1 123.37(17)
C1 N5 C25 116.4(2)
C2 N6 C3 116.1(2)
C10 N7 C9 123.0(2)
C18 N8 C19 123.7(2)
N1 C1 C2 113.1(2)
N5 C1 N1 127.6(2)
N5 C1 C2 119.3(2)
N2 C2 C1 113.2(2)
N6 C2 N2 127.6(2)
N6 C2 C1 119.2(2)
N6 C3 C4 119.1(2)
N6 C3 C8 121.5(2)
C8 C3 C4 119.4(2)
C3 C4 H4 117(2)
C5 C4 C3 119.8(3)
C5 C4 H4 123(2)
C4 C5 C6 120.6(3)
C4 C5 H5 121(2)
C6 C5 H5 119(2)
C5 C6 H6 119(2)
C7 C6 C5 120.6(3)
C7 C6 H6 120(2)
C6 C7 C8 120.0(3)
C6 C7 H7 124(2)
C8 C7 H7 116(2)
C3 C8 C7 119.6(2)
C3 C8 C9 118.0(2)
C7 C8 C9 122.4(2)
N2 C9 N7 124.3(2)
N2 C9 C8 119.2(2)
N7 C9 C8 116.5(2)
N3 C10 C11 111.0(2)
N7 C10 N3 128.8(2)
N7 C10 C11 120.1(2)
C10 C11 C12 101.1(2)
C10 C11 C26 113.2(2)
C10 C11 C27 104.9(2)
C26 C11 C12 115.6(3)
C26 C11 C27 109.1(3)
C27 C11 C12 112.2(2)
C13 C12 C11 100.4(2)
C13 C12 C28 106.6(2)
C13 C12 C29 113.6(2)
C28 C12 C11 112.2(2)
C29 C12 C11 114.8(2)
C29 C12 C28 108.8(2)
N3 C13 C12 112.2(2)
N3 C13 C14 124.3(2)
C14 C13 C12 123.5(2)
C13 C14 C15 123.9(2)
C13 C14 H14 117(2)
C15 C14 H14 119(2)
N4 C15 C14 124.3(2)
N4 C15 C16 112.7(2)
C14 C15 C16 122.9(2)
C15 C16 C17 100.9(2)
C15 C16 C30 106.7(2)
C15 C16 C31 112.1(2)
C30 C16 C17 112.7(2)
C31 C16 C17 115.7(2)
C31 C16 C30 108.3(3)
C18 C17 C16 101.8(2)
C18 C17 C32 111.5(2)
C18 C17 C33 105.5(2)
C32 C17 C16 115.0(3)
C33 C17 C16 112.4(2)
C33 C17 C32 110.0(3)
N4 C18 C17 111.0(2)
N8 C18 N4 129.0(2)
N8 C18 C17 119.9(2)
N1 C19 N8 123.3(2)
N1 C19 C20 119.8(2)
N8 C19 C20 116.8(2)
C21 C20 C19 122.4(2)
C25 C20 C19 117.6(2)
C25 C20 C21 119.9(2)
C20 C21 H21 119.4(19)
C22 C21 C20 119.3(3)
C22 C21 H21 121.3(19)
C21 C22 C23 120.6(3)
C21 C22 H22 122(2)
C23 C22 H22 117(2)
C22 C23 H23 114(3)
C24 C23 C22 121.0(3)
C24 C23 H23 125(3)
C23 C24 C25 119.4(3)
C23 C24 H24 122(2)
C25 C24 H24 119(2)
N5 C25 C20 121.3(2)
N5 C25 C24 118.9(2)
C20 C25 C24 119.8(2)
C11 C26 H26A 109(2)
C11 C26 H26B 112(2)
C11 C26 H26C 111(3)
H26A C26 H26B 108(3)
H26A C26 H26C 108(3)
H26B C26 H26C 109(3)
C11 C27 H27A 112(2)
C11 C27 H27B 115(2)
C11 C27 H27C 108(2)
H27A C27 H27B 105(3)
H27A C27 H27C 105(3)
H27B C27 H27C 111(3)
C12 C28 H28A 111(2)
C12 C28 H28B 108(2)
C12 C28 H28C 111(2)
H28A C28 H28B 108(3)
H28A C28 H28C 106(3)
H28B C28 H28C 113(3)
C12 C29 H29A 114.5(19)
C12 C29 H29B 112(2)
C12 C29 H29C 106(2)
H29A C29 H29B 107(3)
H29A C29 H29C 109(3)
H29B C29 H29C 109(3)
C16 C30 H30A 109(3)
C16 C30 H30B 112(2)
C16 C30 H30C 118(3)
H30A C30 H30B 111(3)
H30A C30 H30C 105(4)
H30B C30 H30C 101(3)
C16 C31 H31A 110(2)
C16 C31 H31B 108(2)
C16 C31 H31C 112(2)
H31A C31 H31B 107(3)
H31A C31 H31C 108(3)
H31B C31 H31C 111(3)
C17 C32 H32A 113(3)
C17 C32 H32B 109(3)
C17 C32 H32C 117(3)
H32A C32 H32B 103(4)
H32A C32 H32C 102(3)
H32B C32 H32C 111(4)
C17 C33 H33A 112(2)
C17 C33 H33B 108(2)
C17 C33 H33C 107(3)
H33A C33 H33B 106(3)
H33A C33 H33C 113(3)
H33B C33 H33C 109(4)
Cl2 C1S H1SA 106(3)
Cl2 C1S H1SB 108(3)
Cl3 C1S Cl2 111.8(2)
Cl3 C1S H1SA 108(2)
Cl3 C1S H1SB 104(3)
H1SA C1S H1SB 119(4)
Cl4 C2S H2SA 110(2)
Cl4 C2S H2SB 116(3)
Cl5 C2S Cl4 109.60(19)
Cl5 C2S H2SA 94(2)
Cl5 C2S H2SB 101(3)
H2SA C2S H2SB 122(4)

loop_
_geom_bond_atom_site_label_1
_geom_bond_atom_site_label_2
_geom_bond_distance
Co1 Cl1 2.4458(7)
Co1 N1 1.918(2)
Co1 N2 1.911(2)
Co1 N3 1.892(2)
Co1 N4 1.891(2)
N1 C1 1.376(3)
N1 C19 1.340(3)
N2 C2 1.373(3)
N2 C9 1.345(3)
N3 C10 1.369(3)
N3 C13 1.356(3)
N4 C15 1.344(3)
N4 C18 1.380(3)
N5 C1 1.298(3)
N5 C25 1.380(3)
N6 C2 1.301(3)
N6 C3 1.372(3)
N7 C9 1.358(3)
N7 C10 1.300(3)
N8 C18 1.290(3)
N8 C19 1.363(3)
C1 C2 1.485(4)
C3 C4 1.419(4)
C3 C8 1.404(4)
C4 C5 1.366(4)
C4 H4 0.94(3)
C5 C6 1.407(4)
C5 H5 0.88(4)
C6 C7 1.367(4)
C6 H6 0.92(3)
C7 C8 1.412(4)
C7 H7 0.90(4)
C8 C9 1.432(4)
C10 C11 1.516(4)
C11 C12 1.555(4)
C11 C26 1.522(4)
C11 C27 1.536(4)
C12 C13 1.517(4)
C12 C28 1.534(4)
C12 C29 1.533(4)
C13 C14 1.376(4)
C14 C15 1.386(4)
C14 H14 0.90(3)
C15 C16 1.516(4)
C16 C17 1.555(4)
C16 C30 1.535(4)
C16 C31 1.529(4)
C17 C18 1.513(4)
C17 C32 1.530(4)
C17 C33 1.525(5)
C19 C20 1.435(3)
C20 C21 1.413(4)
C20 C25 1.405(4)
C21 C22 1.375(4)
C21 H21 0.93(3)
C22 C23 1.407(4)
C22 H22 0.88(4)
C23 C24 1.370(4)
C23 H23 0.85(4)
C24 C25 1.412(4)
C24 H24 0.98(3)
C26 H26A 0.95(4)
C26 H26B 0.89(4)
C26 H26C 0.90(4)
C27 H27A 0.92(4)
C27 H27B 1.03(4)
C27 H27C 0.98(4)
C28 H28A 0.92(4)
C28 H28B 0.96(3)
C28 H28C 0.93(4)
C29 H29A 0.91(3)
C29 H29B 0.93(3)
C29 H29C 0.95(4)
C30 H30A 0.91(5)
C30 H30B 0.88(4)
C30 H30C 0.91(4)
C31 H31A 0.91(4)
C31 H31B 0.95(4)
C31 H31C 0.92(4)
C32 H32A 0.84(4)
C32 H32B 0.85(5)
C32 H32C 1.07(5)
C33 H33A 0.97(3)
C33 H33B 0.96(4)
C33 H33C 0.95(5)
Cl2 C1S 1.767(4)
Cl3 C1S 1.748(4)
C1S H1SA 0.94(4)
C1S H1SB 1.04(6)
Cl4 C2S 1.768(4)
Cl5 C2S 1.748(3)
C2S H2SA 1.12(5)
C2S H2SB 0.96(5)
